data_7707167
loop_
_publ_author_name
'Pappuru, Sreenath'
'Idrees, Karam B.'
'Chen, Zhijie'
'Shpasser, Dina'
'Gazit, Oz M.'

_publ_section_title
;
 A rare 4-fold interpenetrated metal-organic framework constructed from an
 anionic indium-based node and a cationic dicopper linker.
;
_journal_issue 19
_journal_name_full 'Dalton transactions (Cambridge, England : 2003)'
_journal_page_first 6631
_journal_page_last 6636
_journal_paper_doi 10.1039/d1dt00764e
_journal_volume 50
_journal_year 2021
_chemical_absolute_configuration unk
_chemical_formula_moiety 'C56 H55 Cu4 In N8 O12[+ solvent]'
_chemical_formula_sum 'C56 H55 Cu4 In N8 O12'
_chemical_formula_weight 1401.06
_chemical_name_common 'gaz1_sq (Sreenath)'
_space_group_crystal_system tetragonal
_space_group_IT_number 122
_space_group_name_Hall 'I -4 2bw'
_space_group_name_H-M_alt 'I -4 2 d'
_atom_sites_solution_hydrogens geom
_audit_creation_method SHELXL-2018/3
_audit_update_record
;
2020-10-20 deposited with the CCDC.	2021-04-21 downloaded from the CCDC.
;
_cell_angle_alpha 90
_cell_angle_beta 90
_cell_angle_gamma 90
_cell_formula_units_Z 16
_cell_length_a 31.8006(17)
_cell_length_b 31.8006(17)
_cell_length_c 31.3820(13)
_cell_measurement_reflns_used 14471
_cell_measurement_temperature 110(2)
_cell_measurement_theta_max 25.351
_cell_measurement_theta_min 1.572
_cell_volume 31736(3)
_computing_cell_refinement 'APEX2 v2010.7-0 (Bruker AXS)'
_computing_data_collection 'Bruker Instrument Service v2010.7.0.0'
_computing_data_reduction 'SAINT V7.68A (Bruker AXS, 2009)'
_computing_molecular_graphics 'Olex2 (Dolomanov et al., 2009)'
_computing_publication_material 'Olex2 (Dolomanov et al., 2009)'
_computing_structure_refinement 'SHELXL-2018/3 (Sheldrick, 2018)'
_computing_structure_solution 'SHELXT 2014/4 (Sheldrick, 2014)'
_diffrn_ambient_temperature 110(2)
_diffrn_detector_area_resol_mean 95
_diffrn_measured_fraction_theta_full 0.998
_diffrn_measured_fraction_theta_max 0.997
_diffrn_measurement_device_type 'APEX2 (Bruker AXS)'
_diffrn_measurement_method '\f and \w scans'
_diffrn_radiation_type MoK\a
_diffrn_radiation_wavelength 0.71073
_diffrn_reflns_av_R_equivalents 0.0559
_diffrn_reflns_av_unetI/netI 0.0850
_diffrn_reflns_Laue_measured_fraction_full 0.998
_diffrn_reflns_Laue_measured_fraction_max 0.997
_diffrn_reflns_limit_h_max 36
_diffrn_reflns_limit_h_min -32
_diffrn_reflns_limit_k_max 38
_diffrn_reflns_limit_k_min -26
_diffrn_reflns_limit_l_max 37
_diffrn_reflns_limit_l_min -28
_diffrn_reflns_number 53739
_diffrn_reflns_point_group_measured_fraction_full 0.997
_diffrn_reflns_point_group_measured_fraction_max 0.995
_diffrn_reflns_theta_full 25.242
_diffrn_reflns_theta_max 25.351
_diffrn_reflns_theta_min 1.572
_exptl_absorpt_coefficient_mu 1.390
_exptl_absorpt_correction_T_max 0.939
_exptl_absorpt_correction_T_min 0.831
_exptl_absorpt_correction_type multi-scan
_exptl_absorpt_process_details 'SADABS V2008/1 (Bruker AXS)'
_exptl_crystal_colour 'dark green'
_exptl_crystal_density_diffrn 1.173
_exptl_crystal_description needle
_exptl_crystal_F_000 11328
_exptl_crystal_size_max 0.120
_exptl_crystal_size_mid 0.060
_exptl_crystal_size_min 0.030
_refine_diff_density_max 1.296
_refine_diff_density_min -0.515
_refine_diff_density_rms 0.101
_refine_ls_abs_structure_details
;
 Flack x determined using 2704 quotients [(I+)-(I-)]/[(I+)+(I-)]
 (Parsons, Flack and Wagner, Acta Cryst. B69 (2013) 249-259).
;
_refine_ls_abs_structure_Flack 0.004(9)
_refine_ls_extinction_method none
_refine_ls_goodness_of_fit_ref 1.023
_refine_ls_hydrogen_treatment constr
_refine_ls_matrix_type full
_refine_ls_number_parameters 738
_refine_ls_number_reflns 14471
_refine_ls_number_restraints 277
_refine_ls_restrained_S_all 1.018
_refine_ls_R_factor_all 0.1396
_refine_ls_R_factor_gt 0.0654
_refine_ls_shift/su_max 0.001
_refine_ls_shift/su_mean 0.000
_refine_ls_structure_factor_coef Fsqd
_refine_ls_weighting_details 'w=1/[\s^2^(Fo^2^)+(0.0937P)^2^+103.4805P] where P=(Fo^2^+2Fc^2^)/3'
_refine_ls_weighting_scheme calc
_refine_ls_wR_factor_gt 0.1601
_refine_ls_wR_factor_ref 0.2081
_reflns_Friedel_coverage 0.000
_reflns_number_gt 8108
_reflns_number_total 14471
_reflns_threshold_expression 'I > 2\s(I)'
_cod_data_source_file d1dt00764e2.cif
_cod_data_source_block gaz1_sq
_cod_depositor_comments 'Adding full bibliography for 7707167--7707168.cif.'
_cod_original_cell_volume 31736(4)
_cod_database_code 7707167
_shelx_shelxl_version_number 2018/3
_shelx_space_group_comment
;
The symmetry employed for this shelxl refinement is uniquely defined
by the following loop, which should always be used as a source of
symmetry information in preference to the above space-group names.
They are only intended as comments.
;
_shelx_estimated_absorpt_t_min 0.851
_shelx_estimated_absorpt_t_max 0.959

loop_
_space_group_symop_operation_xyz
'x, y, z'
'-x, -y, z'
'y, -x, -z'
'-y, x, -z'
'-x+1/2, y, -z+3/4'
'x+1/2, -y, -z+3/4'
'-y+1/2, -x, z+3/4'
'y+1/2, x, z+3/4'
'x+1/2, y+1/2, z+1/2'
'-x+1/2, -y+1/2, z+1/2'
'y+1/2, -x+1/2, -z+1/2'
'-y+1/2, x+1/2, -z+1/2'
'-x+1, y+1/2, -z+5/4'
'x+1, -y+1/2, -z+5/4'
'-y+1, -x+1/2, z+5/4'
'y+1, x+1/2, z+5/4'

loop_
_atom_site_label
_atom_site_type_symbol
_atom_site_fract_x
_atom_site_fract_y
_atom_site_fract_z
_atom_site_U_iso_or_equiv
_atom_site_adp_type
_atom_site_occupancy
_atom_site_site_symmetry_order
_atom_site_calc_flag
_atom_site_refinement_flags_posn
_atom_site_refinement_flags_adp
_atom_site_refinement_flags_occupancy
_atom_site_disorder_assembly
_atom_site_disorder_group
In1 In 0.24665(3) 0.25690(3) 0.49905(3) 0.0517(3) Uani 1 1 d . U . . .
Cu1 Cu 0.48225(6) 0.33649(7) 0.33185(5) 0.0677(6) Uani 1 1 d . U . . .
Cu2 Cu 0.52618(5) 0.33540(7) 0.41924(5) 0.0639(6) Uani 1 1 d . U . . .
Cu3 Cu 0.14256(7) 0.52625(6) 0.57876(5) 0.0674(6) Uani 1 1 d . U . . .
Cu4 Cu 0.14118(7) 0.48283(6) 0.66598(5) 0.0646(5) Uani 1 1 d . U . . .
O1 O 0.5386(3) 0.3314(3) 0.3582(2) 0.052(2) Uani 1 1 d . U . . .
O2 O 0.4696(3) 0.3331(4) 0.3930(3) 0.066(3) Uani 1 1 d . U . . .
O3 O 0.6892(3) 0.2678(3) 0.2438(3) 0.063(2) Uani 1 1 d . U . . .
O4 O 0.7156(3) 0.2593(3) 0.3064(3) 0.050(2) Uani 1 1 d . U . . .
O5 O 0.2901(3) 0.2702(3) 0.4443(3) 0.060(2) Uani 1 1 d . U . . .
O6 O 0.3141(3) 0.2792(3) 0.5088(3) 0.055(2) Uani 1 1 d . U . . .
O7 O 0.2203(3) 0.3230(3) 0.4912(3) 0.060(2) Uani 1 1 d . U . . .
O8 O 0.2311(3) 0.2987(3) 0.5566(3) 0.052(2) Uani 1 1 d . U . . .
O9 O 0.1423(3) 0.4690(3) 0.6057(3) 0.061(2) Uani 1 1 d . U . . .
O10 O 0.1448(3) 0.5394(3) 0.6396(3) 0.067(3) Uani 1 1 d . U . . .
O11 O 0.2420(3) 0.7069(3) 0.6882(3) 0.058(2) Uani 1 1 d . U . . .
O12 O 0.2336(3) 0.6796(3) 0.7529(3) 0.065(3) Uani 1 1 d . U . . .
N1 N 0.5041(4) 0.3338(5) 0.2740(4) 0.068(4) Uani 1 1 d . U . . .
N2 N 0.5856(4) 0.3279(5) 0.4368(3) 0.066(3) Uani 1 1 d . U . . .
N3 N 0.5025(4) 0.3356(4) 0.4770(3) 0.057(3) Uani 1 1 d . U . . .
N4 N 0.4243(4) 0.3303(6) 0.3150(4) 0.094(5) Uani 1 1 d . U . . .
N5 N 0.1446(5) 0.5031(4) 0.5216(4) 0.080(4) Uani 1 1 d . U . . .
N6 N 0.1450(4) 0.4238(4) 0.6827(3) 0.061(3) Uani 1 1 d . U . . .
N7 N 0.1436(4) 0.5059(4) 0.7228(3) 0.060(3) Uani 1 1 d . U . . .
N8 N 0.1489(5) 0.5850(4) 0.5621(4) 0.076(4) Uani 1 1 d . U . . .
C1 C 0.4378(5) 0.3299(9) 0.2359(5) 0.107(6) Uani 1 1 d . U . . .
C2 C 0.4140(7) 0.3401(10) 0.1944(5) 0.167(12) Uani 1 1 d . U . . .
H2A H 0.413145 0.370631 0.190293 0.250 Uiso 1 1 calc R U . . .
H2B H 0.385291 0.329128 0.196217 0.250 Uiso 1 1 calc R U . . .
H2C H 0.428560 0.326992 0.170268 0.250 Uiso 1 1 calc R U . . .
C3 C 0.4406(8) 0.2821(9) 0.2382(6) 0.157(8) Uani 1 1 d . U . . .
H3A H 0.412267 0.270192 0.240735 0.235 Uiso 1 1 calc R U . . .
H3B H 0.457375 0.273900 0.263030 0.235 Uiso 1 1 calc R U . . .
H3C H 0.453971 0.271335 0.212218 0.235 Uiso 1 1 calc R U . . .
C4 C 0.4790(5) 0.3456(6) 0.2396(5) 0.085(5) Uani 1 1 d . U . . .
H4 H 0.489703 0.364332 0.218621 0.102 Uiso 1 1 calc R U . . .
C5 C 0.5416(5) 0.3224(5) 0.2658(4) 0.059(4) Uani 1 1 d . U . . .
H5 H 0.548832 0.321894 0.236408 0.071 Uiso 1 1 calc R U . . .
C6 C 0.5755(4) 0.3100(5) 0.2952(4) 0.053(3) Uani 1 1 d . U . . .
C7 C 0.6109(4) 0.2948(4) 0.2772(4) 0.054(3) Uani 1 1 d . U . . .
H7 H 0.612301 0.291708 0.247159 0.065 Uiso 1 1 calc R U . . .
C8 C 0.6465(4) 0.2832(4) 0.3025(4) 0.054(3) Uani 1 1 d . U . . .
C9 C 0.6427(4) 0.2905(4) 0.3463(4) 0.054(3) Uani 1 1 d . U . . .
H9 H 0.665986 0.283449 0.363845 0.065 Uiso 1 1 calc R U . . .
C10 C 0.6084(4) 0.3069(5) 0.3653(4) 0.057(3) Uani 1 1 d . U . . .
C11 C 0.5720(4) 0.3168(5) 0.3403(4) 0.054(3) Uani 1 1 d . U . . .
C12 C 0.6121(4) 0.3131(5) 0.4118(4) 0.061(4) Uani 1 1 d . U . . .
H12 H 0.638086 0.304736 0.424161 0.073 Uiso 1 1 calc R U . . .
C13 C 0.6009(5) 0.3403(6) 0.4781(4) 0.073(4) Uani 1 1 d . U . . .
H13A H 0.604423 0.371265 0.478437 0.088 Uiso 1 1 calc R U . . .
H13B H 0.628935 0.327582 0.482604 0.088 Uiso 1 1 calc R U . . .
C14 C 0.5723(4) 0.3277(6) 0.5148(4) 0.069(4) Uani 1 1 d . U . . .
C15 C 0.5657(6) 0.2799(7) 0.5150(5) 0.099(5) Uani 1 1 d . U . . .
H15A H 0.535886 0.273580 0.519540 0.149 Uiso 1 1 calc R U . . .
H15B H 0.582367 0.267320 0.538028 0.149 Uiso 1 1 calc R U . . .
H15C H 0.574757 0.268132 0.487626 0.149 Uiso 1 1 calc R U . . .
C16 C 0.5917(5) 0.3406(7) 0.5563(4) 0.100(6) Uani 1 1 d . U . . .
H16A H 0.616353 0.322992 0.562054 0.151 Uiso 1 1 calc R U . . .
H16B H 0.571165 0.337181 0.579287 0.151 Uiso 1 1 calc R U . . .
H16C H 0.600388 0.370152 0.554641 0.151 Uiso 1 1 calc R U . . .
C17 C 0.5295(5) 0.3496(7) 0.5128(5) 0.091(5) Uani 1 1 d . U . . .
H17A H 0.514398 0.344432 0.539854 0.109 Uiso 1 1 calc R U . . .
H17B H 0.534097 0.380243 0.510233 0.109 Uiso 1 1 calc R U . . .
C18 C 0.4661(5) 0.3253(5) 0.4847(4) 0.064(4) Uani 1 1 d . U . . .
H18 H 0.459373 0.323378 0.514095 0.077 Uiso 1 1 calc R U . . .
C19 C 0.4322(5) 0.3156(5) 0.4562(4) 0.057(3) Uani 1 1 d . U . . .
C20 C 0.3950(4) 0.3026(5) 0.4739(4) 0.060(4) Uani 1 1 d . U . . .
H20 H 0.393380 0.300153 0.503999 0.071 Uiso 1 1 calc R U . . .
C21 C 0.3582(4) 0.2924(4) 0.4492(4) 0.050(3) Uani 1 1 d . U . . .
C22 C 0.3635(4) 0.2985(4) 0.4064(4) 0.054(3) Uani 1 1 d . U . . .
H22 H 0.339863 0.292771 0.388833 0.064 Uiso 1 1 calc R U . . .
C23 C 0.3984(5) 0.3118(5) 0.3867(4) 0.065(4) Uani 1 1 d . U . . .
C24 C 0.4374(5) 0.3221(5) 0.4119(4) 0.061(4) Uani 1 1 d . U . . .
C25 C 0.3954(6) 0.3159(7) 0.3393(5) 0.093(6) Uani 1 1 d . U . . .
H25 H 0.369950 0.307214 0.326248 0.112 Uiso 1 1 calc R U . . .
C26 C 0.4083(6) 0.3441(9) 0.2731(5) 0.141(9) Uani 1 1 d . U . . .
H26A H 0.405885 0.375108 0.272847 0.169 Uiso 1 1 calc R U . . .
H26B H 0.379921 0.332188 0.268506 0.169 Uiso 1 1 calc R U . . .
C27 C 0.6844(4) 0.2694(4) 0.2839(4) 0.054(3) Uani 1 1 d . U . . .
C28 C 0.3195(4) 0.2799(4) 0.4680(4) 0.046(3) Uani 1 1 d . U . . .
C29 C 0.2176(4) 0.3266(5) 0.5323(4) 0.054(3) Uani 1 1 d . U . . .
C30 C 0.1520(7) 0.5719(5) 0.4838(5) 0.093(5) Uani 1 1 d . U . . .
C31 C 0.2017(7) 0.5662(6) 0.4842(5) 0.111(6) Uani 1 1 d . U . . .
H31A H 0.210574 0.551579 0.458221 0.167 Uiso 1 1 calc R U . . .
H31B H 0.209894 0.549572 0.509172 0.167 Uiso 1 1 calc R U . . .
H31C H 0.215207 0.593836 0.485514 0.167 Uiso 1 1 calc R U . . .
C32 C 0.1386(8) 0.5923(6) 0.4402(5) 0.117(7) Uani 1 1 d . U . . .
H32A H 0.162660 0.607098 0.427777 0.175 Uiso 1 1 calc R U . . .
H32B H 0.115602 0.612243 0.445081 0.175 Uiso 1 1 calc R U . . .
H32C H 0.129156 0.570219 0.420618 0.175 Uiso 1 1 calc R U . . .
C33 C 0.1394(7) 0.5992(5) 0.5194(5) 0.095(5) Uani 1 1 d . U . . .
H33A H 0.153027 0.626870 0.515294 0.114 Uiso 1 1 calc R U . . .
H33B H 0.108655 0.603683 0.517464 0.114 Uiso 1 1 calc R U . . .
C34 C 0.1675(5) 0.6113(5) 0.5849(5) 0.074(4) Uani 1 1 d . U . . .
H34 H 0.175379 0.636974 0.571590 0.089 Uiso 1 1 calc R U . . .
C35 C 0.1787(5) 0.6065(4) 0.6311(4) 0.060(3) Uani 1 1 d . U . . .
C36 C 0.1993(5) 0.6383(5) 0.6521(5) 0.068(4) Uani 1 1 d . U . . .
H36 H 0.208246 0.661282 0.635026 0.081 Uiso 1 1 calc R U . . .
C37 C 0.2079(4) 0.6407(5) 0.6924(4) 0.056(3) Uani 1 1 d . U . . .
C38 C 0.1938(5) 0.6060(4) 0.7202(4) 0.057(3) Uani 1 1 d . U . . .
H38 H 0.198205 0.607030 0.750069 0.069 Uiso 1 1 calc R U . . .
C39 C 0.1742(5) 0.5722(4) 0.7018(4) 0.056(3) Uani 1 1 d . U . . .
C40 C 0.1667(5) 0.5701(5) 0.6577(5) 0.066(4) Uani 1 1 d . U . . .
C41 C 0.1616(5) 0.5425(5) 0.7303(4) 0.060(4) Uani 1 1 d . U . . .
H41 H 0.166500 0.548945 0.759415 0.072 Uiso 1 1 calc R U . . .
C42 C 0.1307(6) 0.4814(5) 0.7595(4) 0.070(4) Uani 1 1 d . U . . .
H42A H 0.099634 0.479411 0.759769 0.084 Uiso 1 1 calc R U . . .
H42B H 0.139436 0.496359 0.785721 0.084 Uiso 1 1 calc R U . . .
C43 C 0.1491(6) 0.4369(5) 0.7604(5) 0.074(4) Uani 1 1 d . U . . .
C44 C 0.1977(6) 0.4412(6) 0.7594(5) 0.087(5) Uani 1 1 d . U . . .
H44A H 0.210475 0.413251 0.756558 0.130 Uiso 1 1 calc R U . . .
H44B H 0.207412 0.454323 0.785861 0.130 Uiso 1 1 calc R U . . .
H44C H 0.206007 0.458673 0.735076 0.130 Uiso 1 1 calc R U . . .
C45 C 0.1388(8) 0.4154(6) 0.8030(5) 0.122(8) Uani 1 1 d . U . . .
H45A H 0.121113 0.390658 0.797833 0.183 Uiso 1 1 calc R U . . .
H45B H 0.123667 0.435180 0.821463 0.183 Uiso 1 1 calc R U . . .
H45C H 0.164904 0.406670 0.817018 0.183 Uiso 1 1 calc R U . . .
C46 C 0.1336(6) 0.4093(5) 0.7260(4) 0.079(4) Uani 1 1 d . U . . .
H46A H 0.102631 0.407446 0.728030 0.095 Uiso 1 1 calc R U . . .
H46B H 0.145136 0.380721 0.730348 0.095 Uiso 1 1 calc R U . . .
C47 C 0.1610(7) 0.3961(6) 0.6573(5) 0.099(6) Uani 1 1 d . U . . .
H47 H 0.166730 0.369443 0.669675 0.119 Uiso 1 1 calc R U . . .
C48 C 0.1716(4) 0.4002(4) 0.6120(4) 0.050(3) Uani 1 1 d . U . . .
C49 C 0.1910(4) 0.3673(5) 0.5939(4) 0.055(3) Uani 1 1 d . U . . .
H49 H 0.199997 0.344584 0.611368 0.066 Uiso 1 1 calc R U . . .
C50 C 0.1983(5) 0.3655(5) 0.5509(4) 0.059(3) Uani 1 1 d . U . . .
C51 C 0.1856(5) 0.3995(5) 0.5250(4) 0.062(4) Uani 1 1 d . U . . .
H51 H 0.189159 0.397747 0.494968 0.074 Uiso 1 1 calc R U . . .
C52 C 0.1687(5) 0.4339(5) 0.5420(4) 0.061(4) Uani 1 1 d . U . . .
C53 C 0.1615(5) 0.4351(5) 0.5879(4) 0.059(4) Uani 1 1 d . U . . .
C54 C 0.1547(5) 0.4656(5) 0.5130(4) 0.065(4) Uani 1 1 d . U . . .
H54 H 0.152739 0.457627 0.483858 0.078 Uiso 1 1 calc R U . . .
C55 C 0.1310(8) 0.5288(5) 0.4844(5) 0.108(6) Uani 1 1 d . U . . .
H55A H 0.100118 0.532493 0.485411 0.130 Uiso 1 1 calc R U . . .
H55B H 0.138015 0.513667 0.457793 0.130 Uiso 1 1 calc R U . . .
C56 C 0.2291(4) 0.6770(4) 0.7127(4) 0.051(3) Uani 1 1 d . U . . .

loop_
_atom_site_aniso_label
_atom_site_aniso_U_11
_atom_site_aniso_U_22
_atom_site_aniso_U_33
_atom_site_aniso_U_23
_atom_site_aniso_U_13
_atom_site_aniso_U_12
In1 0.0617(6) 0.0619(6) 0.0316(4) 0.0006(4) 0.0027(4) 0.0001(5)
Cu1 0.0475(11) 0.1237(18) 0.0318(8) 0.0087(10) 0.0071(8) 0.0018(10)
Cu2 0.0442(10) 0.1136(16) 0.0338(9) -0.0052(10) 0.0063(8) -0.0051(10)
Cu3 0.1111(16) 0.0586(11) 0.0325(8) -0.0129(8) -0.0051(10) 0.0179(10)
Cu4 0.0956(15) 0.0643(12) 0.0340(9) -0.0166(8) 0.0113(10) -0.0105(10)
O1 0.052(5) 0.067(6) 0.038(4) 0.009(4) 0.001(4) 0.000(5)
O2 0.052(5) 0.112(8) 0.033(4) 0.005(5) -0.002(4) -0.009(6)
O3 0.063(6) 0.082(7) 0.045(5) -0.005(5) 0.002(4) 0.009(5)
O4 0.047(5) 0.058(6) 0.047(5) -0.004(4) 0.001(4) -0.008(4)
O5 0.061(6) 0.063(6) 0.056(5) 0.004(5) 0.008(4) -0.002(5)
O6 0.050(5) 0.071(6) 0.046(5) 0.003(5) 0.000(4) -0.004(4)
O7 0.071(6) 0.066(6) 0.043(5) 0.000(4) 0.007(5) 0.007(5)
O8 0.060(6) 0.055(5) 0.042(4) -0.002(4) 0.003(4) 0.002(4)
O9 0.083(7) 0.063(5) 0.038(4) -0.016(4) 0.005(5) 0.007(5)
O10 0.090(7) 0.067(6) 0.042(4) -0.012(4) 0.006(5) 0.002(5)
O11 0.066(6) 0.063(5) 0.046(5) -0.001(4) -0.010(5) 0.003(5)
O12 0.090(7) 0.061(6) 0.043(5) 0.004(5) -0.004(5) -0.009(5)
N1 0.068(7) 0.094(10) 0.041(5) 0.010(7) 0.010(5) 0.008(7)
N2 0.048(6) 0.116(11) 0.035(5) -0.004(6) 0.005(5) -0.004(7)
N3 0.055(6) 0.081(9) 0.036(5) -0.004(6) 0.002(4) 0.007(6)
N4 0.057(7) 0.188(17) 0.036(6) 0.007(8) 0.003(5) 0.003(9)
N5 0.126(13) 0.070(7) 0.042(5) -0.009(5) -0.022(8) 0.012(8)
N6 0.076(8) 0.063(6) 0.043(5) -0.016(5) 0.008(6) -0.003(6)
N7 0.084(9) 0.056(6) 0.039(5) -0.016(5) 0.001(6) -0.003(6)
N8 0.114(12) 0.070(7) 0.044(6) -0.009(5) -0.010(7) 0.006(8)
C1 0.053(8) 0.216(18) 0.054(8) 0.035(13) 0.010(7) -0.017(12)
C2 0.102(15) 0.35(4) 0.047(9) 0.047(16) -0.006(9) 0.02(2)
C3 0.20(2) 0.213(16) 0.061(12) 0.022(14) -0.030(13) -0.086(16)
C4 0.057(8) 0.154(16) 0.042(7) 0.014(9) 0.010(6) 0.001(9)
C5 0.062(8) 0.082(11) 0.035(6) 0.001(7) 0.006(5) 0.001(7)
C6 0.052(7) 0.067(10) 0.039(6) 0.009(6) 0.006(5) -0.007(6)
C7 0.050(7) 0.065(9) 0.047(7) 0.001(7) 0.004(5) -0.011(6)
C8 0.052(7) 0.060(9) 0.049(7) 0.001(6) 0.006(6) -0.007(6)
C9 0.049(7) 0.067(9) 0.046(6) 0.006(6) 0.005(6) -0.003(6)
C10 0.055(8) 0.078(10) 0.037(6) 0.004(7) 0.007(5) 0.007(7)
C11 0.038(6) 0.072(10) 0.050(6) 0.000(7) 0.003(5) -0.006(6)
C12 0.047(8) 0.090(11) 0.045(6) -0.003(8) -0.002(6) 0.002(7)
C13 0.053(8) 0.121(13) 0.045(7) -0.015(8) 0.001(6) -0.007(9)
C14 0.047(7) 0.130(12) 0.030(6) -0.013(8) 0.000(5) -0.004(8)
C15 0.101(14) 0.143(11) 0.053(9) 0.010(10) -0.002(9) -0.008(11)
C16 0.065(10) 0.19(2) 0.044(7) -0.029(10) 0.004(7) -0.008(12)
C17 0.055(8) 0.164(16) 0.054(8) -0.030(10) 0.007(7) -0.011(9)
C18 0.063(8) 0.093(12) 0.036(7) -0.005(7) 0.011(6) -0.006(8)
C19 0.056(7) 0.072(10) 0.044(6) -0.003(7) 0.001(6) 0.000(7)
C20 0.059(7) 0.089(11) 0.031(6) 0.003(7) 0.005(5) -0.005(7)
C21 0.051(6) 0.053(8) 0.045(6) 0.005(6) 0.006(5) 0.008(6)
C22 0.054(7) 0.067(9) 0.040(6) 0.003(6) 0.004(6) 0.008(7)
C23 0.045(7) 0.101(12) 0.050(7) -0.004(8) 0.003(6) -0.005(8)
C24 0.049(7) 0.089(11) 0.044(6) 0.005(8) 0.014(5) -0.004(7)
C25 0.067(9) 0.162(19) 0.050(7) 0.018(10) 0.007(7) -0.002(11)
C26 0.055(9) 0.32(3) 0.047(8) 0.046(12) 0.005(7) -0.002(15)
C27 0.048(7) 0.055(9) 0.057(7) 0.004(7) 0.006(6) -0.010(6)
C28 0.046(6) 0.049(8) 0.043(6) 0.002(6) -0.004(5) 0.003(6)
C29 0.053(8) 0.067(8) 0.042(7) -0.003(6) 0.006(6) -0.003(6)
C30 0.178(15) 0.055(8) 0.046(7) -0.009(7) -0.021(11) 0.027(10)
C31 0.176(13) 0.114(16) 0.043(9) 0.006(10) 0.004(11) 0.021(12)
C32 0.21(2) 0.081(12) 0.061(9) 0.005(9) -0.027(13) 0.018(15)
C33 0.162(16) 0.066(9) 0.057(7) -0.009(6) -0.017(10) 0.018(12)
C34 0.091(12) 0.071(9) 0.061(8) -0.004(7) -0.003(8) 0.001(8)
C35 0.084(10) 0.051(8) 0.044(6) -0.016(6) 0.004(7) 0.006(7)
C36 0.099(12) 0.048(8) 0.057(7) -0.011(7) 0.015(8) 0.003(7)
C37 0.064(9) 0.054(7) 0.049(7) -0.006(6) 0.004(7) -0.002(6)
C38 0.078(10) 0.049(7) 0.045(7) -0.008(6) -0.006(7) -0.003(6)
C39 0.070(10) 0.049(8) 0.049(7) -0.011(6) 0.005(7) -0.001(7)
C40 0.080(11) 0.058(8) 0.060(7) -0.017(6) -0.009(8) 0.003(7)
C41 0.080(11) 0.056(8) 0.045(7) -0.009(6) 0.003(7) 0.002(7)
C42 0.098(11) 0.073(8) 0.040(6) -0.017(6) 0.016(8) -0.005(7)
C43 0.115(11) 0.058(8) 0.050(7) -0.008(6) 0.032(9) -0.010(8)
C44 0.112(10) 0.083(12) 0.065(10) 0.005(9) 0.011(9) 0.007(9)
C45 0.22(2) 0.103(14) 0.045(8) 0.004(9) 0.033(12) -0.024(15)
C46 0.124(13) 0.067(9) 0.047(7) -0.007(6) 0.013(8) -0.011(10)
C47 0.150(18) 0.083(10) 0.065(8) -0.003(8) 0.020(10) -0.009(11)
C48 0.052(8) 0.057(7) 0.040(6) -0.010(5) 0.007(6) -0.011(6)
C49 0.063(9) 0.053(8) 0.049(6) 0.000(6) -0.005(7) 0.000(7)
C50 0.064(9) 0.062(8) 0.051(7) -0.004(6) 0.008(7) 0.003(7)
C51 0.076(10) 0.077(9) 0.033(6) -0.010(6) 0.008(7) 0.010(8)
C52 0.070(10) 0.067(8) 0.045(7) -0.012(6) 0.002(7) 0.002(7)
C53 0.074(10) 0.055(7) 0.047(6) -0.009(6) 0.020(7) 0.001(7)
C54 0.084(11) 0.076(9) 0.036(7) -0.006(6) 0.005(7) 0.015(8)
C55 0.199(19) 0.069(9) 0.056(8) -0.006(7) -0.024(12) 0.021(10)
C56 0.058(9) 0.048(7) 0.046(6) 0.000(6) 0.008(7) 0.006(6)

loop_
_atom_type_symbol
_atom_type_description
_atom_type_scat_dispersion_real
_atom_type_scat_dispersion_imag
_atom_type_scat_source
C C 0.0033 0.0016 'International Tables Vol C Tables 4.2.6.8 and 6.1.1.4'
H H 0.0000 0.0000 'International Tables Vol C Tables 4.2.6.8 and 6.1.1.4'
Cu Cu 0.3201 1.2651 'International Tables Vol C Tables 4.2.6.8 and 6.1.1.4'
In In -0.7276 1.3100 'International Tables Vol C Tables 4.2.6.8 and 6.1.1.4'
N N 0.0061 0.0033 'International Tables Vol C Tables 4.2.6.8 and 6.1.1.4'
O O 0.0106 0.0060 'International Tables Vol C Tables 4.2.6.8 and 6.1.1.4'

loop_
_geom_angle_atom_site_label_1
_geom_angle_atom_site_label_2
_geom_angle_atom_site_label_3
_geom_angle
_geom_angle_site_symmetry_1
_geom_angle_site_symmetry_3
_geom_angle_publ_flag
O5 In1 O3 86.6(3) . 16_444 ?
O5 In1 O12 133.1(3) . 8_454 ?
O3 In1 O12 88.4(4) 16_444 8_454 ?
O5 In1 O4 127.5(3) . 16_444 ?
O3 In1 O4 56.8(3) 16_444 16_444 ?
O12 In1 O4 86.3(3) 8_454 16_444 ?
O5 In1 O7 88.3(3) . . ?
O3 In1 O7 168.7(3) 16_444 . ?
O12 In1 O7 87.7(3) 8_454 . ?
O4 In1 O7 133.4(3) 16_444 . ?
O5 In1 O6 57.7(3) . . ?
O3 In1 O6 91.5(3) 16_444 . ?
O12 In1 O6 169.1(3) 8_454 . ?
O4 In1 O6 84.6(3) 16_444 . ?
O7 In1 O6 94.3(3) . . ?
O5 In1 O8 128.7(3) . . ?
O3 In1 O8 132.3(3) 16_444 . ?
O12 In1 O8 86.8(3) 8_454 . ?
O4 In1 O8 75.4(3) 16_444 . ?
O7 In1 O8 58.1(3) . . ?
O6 In1 O8 85.2(3) . . ?
O5 In1 O11 75.3(4) . 8_454 ?
O3 In1 O11 84.7(3) 16_444 8_454 ?
O12 In1 O11 57.8(3) 8_454 8_454 ?
O4 In1 O11 128.9(3) 16_444 8_454 ?
O7 In1 O11 84.2(3) . 8_454 ?
O6 In1 O11 133.0(3) . 8_454 ?
O8 In1 O11 130.0(3) . 8_454 ?
O5 In1 C29 111.3(4) . . ?
O3 In1 C29 160.0(4) 16_444 . ?
O12 In1 C29 85.6(4) 8_454 . ?
O4 In1 C29 103.7(4) 16_444 . ?
O7 In1 C29 29.7(3) . . ?
O6 In1 C29 90.9(4) . . ?
O8 In1 C29 28.4(3) . . ?
O11 In1 C29 107.8(4) 8_454 . ?
O5 In1 C28 28.1(3) . . ?
O3 In1 C28 88.6(4) 16_444 . ?
O12 In1 C28 161.2(3) 8_454 . ?
O4 In1 C28 107.5(4) 16_444 . ?
O7 In1 C28 91.6(4) . . ?
O6 In1 C28 29.6(3) . . ?
O8 In1 C28 108.7(4) . . ?
O11 In1 C28 103.4(4) 8_454 . ?
C29 In1 C28 102.9(4) . . ?
O5 In1 C56 104.4(4) . 8_454 ?
O3 In1 C56 84.2(4) 16_444 8_454 ?
O12 In1 C56 28.8(3) 8_454 8_454 ?
O4 In1 C56 107.3(4) 16_444 8_454 ?
O7 In1 C56 87.3(4) . 8_454 ?
O6 In1 C56 161.9(4) . 8_454 ?
O8 In1 C56 110.6(4) . 8_454 ?
O11 In1 C56 29.2(3) 8_454 8_454 ?
C29 In1 C56 99.2(4) . 8_454 ?
C28 In1 C56 132.4(4) . 8_454 ?
O5 In1 C27 108.1(4) . 16_444 ?
O3 In1 C27 28.5(4) 16_444 16_444 ?
O12 In1 C27 87.2(4) 8_454 16_444 ?
O4 In1 C27 28.3(3) 16_444 16_444 ?
O7 In1 C27 161.4(4) . 16_444 ?
O6 In1 C27 87.6(4) . 16_444 ?
O8 In1 C27 103.8(4) . 16_444 ?
O11 In1 C27 107.9(4) 8_454 16_444 ?
C29 In1 C27 131.9(4) . 16_444 ?
C28 In1 C27 98.9(4) . 16_444 ?
C56 In1 C27 96.7(4) 8_454 16_444 ?
N4 Cu1 N1 94.6(5) . . ?
N4 Cu1 O2 93.8(4) . . ?
N1 Cu1 O2 169.3(5) . . ?
N4 Cu1 O1 166.2(6) . . ?
N1 Cu1 O1 93.6(4) . . ?
O2 Cu1 O1 76.9(3) . . ?
O1 Cu2 N3 168.5(4) . . ?
O1 Cu2 O2 77.0(4) . . ?
N3 Cu2 O2 92.0(4) . . ?
O1 Cu2 N2 94.1(4) . . ?
N3 Cu2 N2 96.3(5) . . ?
O2 Cu2 N2 167.7(5) . . ?
N5 Cu3 N8 96.5(5) . . ?
N5 Cu3 O10 169.2(5) . . ?
N8 Cu3 O10 93.0(4) . . ?
N5 Cu3 O9 92.5(5) . . ?
N8 Cu3 O9 169.2(5) . . ?
O10 Cu3 O9 77.5(4) . . ?
N7 Cu4 O9 170.2(5) . . ?
N7 Cu4 N6 96.6(5) . . ?
O9 Cu4 N6 92.4(4) . . ?
N7 Cu4 O10 92.2(4) . . ?
O9 Cu4 O10 78.3(4) . . ?
N6 Cu4 O10 168.5(4) . . ?
C11 O1 Cu2 128.1(8) . . ?
C11 O1 Cu1 126.3(8) . . ?
Cu2 O1 Cu1 102.8(4) . . ?
C24 O2 Cu1 130.9(9) . . ?
C24 O2 Cu2 124.5(9) . . ?
Cu1 O2 Cu2 102.6(4) . . ?
C27 O3 In1 93.1(8) . 8_554 ?
C27 O4 In1 93.2(8) . 8_554 ?
C28 O5 In1 92.9(8) . . ?
C28 O6 In1 89.9(7) . . ?
C29 O7 In1 89.9(8) . . ?
C29 O8 In1 90.3(8) . . ?
C53 O9 Cu4 126.0(9) . . ?
C53 O9 Cu3 123.0(8) . . ?
Cu4 O9 Cu3 101.8(4) . . ?
C40 O10 Cu3 126.5(9) . . ?
C40 O10 Cu4 121.3(9) . . ?
Cu3 O10 Cu4 102.2(4) . . ?
C56 O11 In1 88.6(7) . 16_454 ?
C56 O12 In1 92.5(8) . 16_454 ?
C5 N1 C4 117.2(12) . . ?
C5 N1 Cu1 122.4(10) . . ?
C4 N1 Cu1 120.4(10) . . ?
C12 N2 C13 116.2(12) . . ?
C12 N2 Cu2 121.1(10) . . ?
C13 N2 Cu2 122.6(9) . . ?
C18 N3 C17 118.6(12) . . ?
C18 N3 Cu2 122.9(10) . . ?
C17 N3 Cu2 118.6(9) . . ?
C25 N4 C26 113.0(14) . . ?
C25 N4 Cu1 124.1(11) . . ?
C26 N4 Cu1 122.9(11) . . ?
C54 N5 C55 115.0(12) . . ?
C54 N5 Cu3 124.5(11) . . ?
C55 N5 Cu3 120.3(10) . . ?
C47 N6 C46 116.9(14) . . ?
C47 N6 Cu4 120.9(11) . . ?
C46 N6 Cu4 122.0(9) . . ?
C41 N7 C42 117.1(11) . . ?
C41 N7 Cu4 121.2(10) . . ?
C42 N7 Cu4 121.3(9) . . ?
C34 N8 C33 114.8(15) . . ?
C34 N8 Cu3 122.5(11) . . ?
C33 N8 Cu3 121.7(10) . . ?
C4 C1 C3 107.2(19) . . ?
C4 C1 C2 116.9(17) . . ?
C3 C1 C2 106(2) . . ?
C4 C1 C26 113.2(18) . . ?
C3 C1 C26 106.7(18) . . ?
C2 C1 C26 106.1(16) . . ?
C1 C2 H2A 109.5 . . ?
C1 C2 H2B 109.5 . . ?
H2A C2 H2B 109.5 . . ?
C1 C2 H2C 109.5 . . ?
H2A C2 H2C 109.5 . . ?
H2B C2 H2C 109.5 . . ?
C1 C3 H3A 109.5 . . ?
C1 C3 H3B 109.5 . . ?
H3A C3 H3B 109.5 . . ?
C1 C3 H3C 109.5 . . ?
H3A C3 H3C 109.5 . . ?
H3B C3 H3C 109.5 . . ?
N1 C4 C1 120.1(15) . . ?
N1 C4 H4 119.9 . . ?
C1 C4 H4 119.9 . . ?
N1 C5 C6 129.4(12) . . ?
N1 C5 H5 115.3 . . ?
C6 C5 H5 115.3 . . ?
C7 C6 C11 122.0(13) . . ?
C7 C6 C5 116.5(12) . . ?
C11 C6 C5 121.4(12) . . ?
C6 C7 C8 121.4(13) . . ?
C6 C7 H7 119.3 . . ?
C8 C7 H7 119.3 . . ?
C9 C8 C27 122.2(13) . . ?
C9 C8 C7 115.8(13) . . ?
C27 C8 C7 121.7(12) . . ?
C10 C9 C8 124.7(13) . . ?
C10 C9 H9 117.6 . . ?
C8 C9 H9 117.6 . . ?
C9 C10 C11 119.6(12) . . ?
C9 C10 C12 115.2(13) . . ?
C11 C10 C12 125.2(12) . . ?
O1 C11 C10 120.3(12) . . ?
O1 C11 C6 123.3(12) . . ?
C10 C11 C6 116.5(12) . . ?
N2 C12 C10 128.2(13) . . ?
N2 C12 H12 115.9 . . ?
C10 C12 H12 115.9 . . ?
N2 C13 C14 114.0(12) . . ?
N2 C13 H13A 108.8 . . ?
C14 C13 H13A 108.8 . . ?
N2 C13 H13B 108.8 . . ?
C14 C13 H13B 108.8 . . ?
H13A C13 H13B 107.6 . . ?
C16 C14 C13 109.7(13) . . ?
C16 C14 C17 106.2(13) . . ?
C13 C14 C17 112.3(14) . . ?
C16 C14 C15 108.9(15) . . ?
C13 C14 C15 110.2(14) . . ?
C17 C14 C15 109.3(14) . . ?
C14 C15 H15A 109.5 . . ?
C14 C15 H15B 109.5 . . ?
H15A C15 H15B 109.5 . . ?
C14 C15 H15C 109.5 . . ?
H15A C15 H15C 109.5 . . ?
H15B C15 H15C 109.5 . . ?
C14 C16 H16A 109.5 . . ?
C14 C16 H16B 109.5 . . ?
H16A C16 H16B 109.5 . . ?
C14 C16 H16C 109.5 . . ?
H16A C16 H16C 109.5 . . ?
H16B C16 H16C 109.5 . . ?
N3 C17 C14 114.3(13) . . ?
N3 C17 H17A 108.7 . . ?
C14 C17 H17A 108.7 . . ?
N3 C17 H17B 108.7 . . ?
C14 C17 H17B 108.7 . . ?
H17A C17 H17B 107.6 . . ?
N3 C18 C19 130.2(13) . . ?
N3 C18 H18 114.9 . . ?
C19 C18 H18 114.9 . . ?
C20 C19 C24 122.8(13) . . ?
C20 C19 C18 117.6(12) . . ?
C24 C19 C18 119.5(13) . . ?
C19 C20 C21 123.5(12) . . ?
C19 C20 H20 118.2 . . ?
C21 C20 H20 118.2 . . ?
C22 C21 C28 123.7(13) . . ?
C22 C21 C20 113.3(12) . . ?
C28 C21 C20 122.9(12) . . ?
C23 C22 C21 126.9(14) . . ?
C23 C22 H22 116.5 . . ?
C21 C22 H22 116.5 . . ?
C22 C23 C25 115.7(13) . . ?
C22 C23 C24 120.5(12) . . ?
C25 C23 C24 123.8(13) . . ?
O2 C24 C19 127.6(14) . . ?
O2 C24 C23 119.5(12) . . ?
C19 C24 C23 112.9(12) . . ?
N4 C25 C23 125.4(16) . . ?
N4 C25 H25 117.3 . . ?
C23 C25 H25 117.3 . . ?
N4 C26 C1 111.9(16) . . ?
N4 C26 H26A 109.2 . . ?
C1 C26 H26A 109.2 . . ?
N4 C26 H26B 109.2 . . ?
C1 C26 H26B 109.2 . . ?
H26A C26 H26B 107.9 . . ?
O4 C27 O3 116.8(12) . . ?
O4 C27 C8 121.3(12) . . ?
O3 C27 C8 121.8(13) . . ?
O4 C27 In1 58.5(7) . 8_554 ?
O3 C27 In1 58.4(7) . 8_554 ?
C8 C27 In1 177.7(10) . 8_554 ?
O5 C28 O6 119.5(12) . . ?
O5 C28 C21 118.3(12) . . ?
O6 C28 C21 122.2(12) . . ?
O5 C28 In1 59.0(7) . . ?
O6 C28 In1 60.6(6) . . ?
C21 C28 In1 177.2(10) . . ?
O8 C29 O7 121.5(13) . . ?
O8 C29 C50 119.5(11) . . ?
O7 C29 C50 119.1(13) . . ?
O8 C29 In1 61.2(7) . . ?
O7 C29 In1 60.4(7) . . ?
C50 C29 In1 176.5(10) . . ?
C33 C30 C55 113.7(18) . . ?
C33 C30 C32 110.2(14) . . ?
C55 C30 C32 105.3(15) . . ?
C33 C30 C31 109.3(16) . . ?
C55 C30 C31 109.3(16) . . ?
C32 C30 C31 108.9(17) . . ?
C30 C31 H31A 109.5 . . ?
C30 C31 H31B 109.5 . . ?
H31A C31 H31B 109.5 . . ?
C30 C31 H31C 109.5 . . ?
H31A C31 H31C 109.5 . . ?
H31B C31 H31C 109.5 . . ?
C30 C32 H32A 109.5 . . ?
C30 C32 H32B 109.5 . . ?
H32A C32 H32B 109.5 . . ?
C30 C32 H32C 109.5 . . ?
H32A C32 H32C 109.5 . . ?
H32B C32 H32C 109.5 . . ?
N8 C33 C30 117.7(14) . . ?
N8 C33 H33A 107.9 . . ?
C30 C33 H33A 107.9 . . ?
N8 C33 H33B 107.9 . . ?
C30 C33 H33B 107.9 . . ?
H33A C33 H33B 107.2 . . ?
N8 C34 C35 126.6(15) . . ?
N8 C34 H34 116.7 . . ?
C35 C34 H34 116.7 . . ?
C36 C35 C40 115.5(13) . . ?
C36 C35 C34 120.0(14) . . ?
C40 C35 C34 124.4(13) . . ?
C37 C36 C35 127.7(16) . . ?
C37 C36 H36 116.1 . . ?
C35 C36 H36 116.1 . . ?
C36 C37 C38 117.8(14) . . ?
C36 C37 C56 124.3(14) . . ?
C38 C37 C56 117.8(12) . . ?
C39 C38 C37 118.5(13) . . ?
C39 C38 H38 120.7 . . ?
C37 C38 H38 120.7 . . ?
C41 C39 C38 113.8(13) . . ?
C41 C39 C40 124.4(14) . . ?
C38 C39 C40 121.8(14) . . ?
O10 C40 C39 123.0(14) . . ?
O10 C40 C35 118.0(13) . . ?
C39 C40 C35 118.4(13) . . ?
N7 C41 C39 128.6(13) . . ?
N7 C41 H41 115.7 . . ?
C39 C41 H41 115.7 . . ?
N7 C42 C43 113.7(12) . . ?
N7 C42 H42A 108.8 . . ?
C43 C42 H42A 108.8 . . ?
N7 C42 H42B 108.8 . . ?
C43 C42 H42B 108.8 . . ?
H42A C42 H42B 107.7 . . ?
C46 C43 C42 114.1(15) . . ?
C46 C43 C45 107.6(13) . . ?
C42 C43 C45 110.1(13) . . ?
C46 C43 C44 111.7(14) . . ?
C42 C43 C44 107.4(14) . . ?
C45 C43 C44 105.7(16) . . ?
C43 C44 H44A 109.5 . . ?
C43 C44 H44B 109.5 . . ?
H44A C44 H44B 109.5 . . ?
C43 C44 H44C 109.5 . . ?
H44A C44 H44C 109.5 . . ?
H44B C44 H44C 109.5 . . ?
C43 C45 H45A 109.5 . . ?
C43 C45 H45B 109.5 . . ?
H45A C45 H45B 109.5 . . ?
C43 C45 H45C 109.5 . . ?
H45A C45 H45C 109.5 . . ?
H45B C45 H45C 109.5 . . ?
C43 C46 N6 114.0(13) . . ?
C43 C46 H46A 108.8 . . ?
N6 C46 H46A 108.8 . . ?
C43 C46 H46B 108.8 . . ?
N6 C46 H46B 108.8 . . ?
H46A C46 H46B 107.7 . . ?
N6 C47 C48 128.9(17) . . ?
N6 C47 H47 115.5 . . ?
C48 C47 H47 115.5 . . ?
C49 C48 C53 120.1(12) . . ?
C49 C48 C47 116.5(14) . . ?
C53 C48 C47 123.3(13) . . ?
C48 C49 C50 121.8(14) . . ?
C48 C49 H49 119.1 . . ?
C50 C49 H49 119.1 . . ?
C49 C50 C51 119.2(13) . . ?
C49 C50 C29 119.1(13) . . ?
C51 C50 C29 121.7(12) . . ?
C52 C51 C50 121.0(12) . . ?
C52 C51 H51 119.5 . . ?
C50 C51 H51 119.5 . . ?
C51 C52 C54 116.8(12) . . ?
C51 C52 C53 118.6(14) . . ?
C54 C52 C53 124.2(13) . . ?
O9 C53 C48 121.1(11) . . ?
O9 C53 C52 119.7(13) . . ?
C48 C53 C52 119.0(13) . . ?
N5 C54 C52 127.3(13) . . ?
N5 C54 H54 116.3 . . ?
C52 C54 H54 116.3 . . ?
N5 C55 C30 112.2(15) . . ?
N5 C55 H55A 109.2 . . ?
C30 C55 H55A 109.2 . . ?
N5 C55 H55B 109.2 . . ?
C30 C55 H55B 109.2 . . ?
H55A C55 H55B 107.9 . . ?
O12 C56 O11 120.7(12) . . ?
O12 C56 C37 121.9(12) . . ?
O11 C56 C37 117.4(12) . . ?
O12 C56 In1 58.8(7) . 16_454 ?
O11 C56 In1 62.3(7) . 16_454 ?
C37 C56 In1 172.2(10) . 16_454 ?

loop_
_geom_bond_atom_site_label_1
_geom_bond_atom_site_label_2
_geom_bond_distance
_geom_bond_site_symmetry_2
_geom_bond_publ_flag
In1 O5 2.246(9) . ?
In1 O3 2.260(9) 16_444 ?
In1 O12 2.261(9) 8_454 ?
In1 O4 2.263(8) 16_444 ?
In1 O7 2.276(9) . ?
In1 O6 2.280(8) . ?
In1 O8 2.294(8) . ?
In1 O11 2.339(8) 8_454 ?
In1 C29 2.618(14) . ?
In1 C28 2.618(13) . ?
In1 C56 2.642(13) 8_454 ?
In1 C27 2.651(14) 16_444 ?
Cu1 N4 1.926(13) . ?
Cu1 N1 1.946(11) . ?
Cu1 O2 1.964(9) . ?
Cu1 O1 1.981(9) . ?
Cu2 O1 1.959(8) . ?
Cu2 N3 1.963(11) . ?
Cu2 O2 1.981(9) . ?
Cu2 N2 1.982(12) . ?
Cu3 N5 1.939(12) . ?
Cu3 N8 1.949(14) . ?
Cu3 O10 1.955(9) . ?
Cu3 O9 2.008(10) . ?
Cu4 N7 1.929(10) . ?
Cu4 O9 1.943(8) . ?
Cu4 N6 1.954(12) . ?
Cu4 O10 1.984(10) . ?
O1 C11 1.290(15) . ?
O2 C24 1.233(15) . ?
O3 C27 1.268(15) . ?
O4 C27 1.259(15) . ?
O5 C28 1.236(14) . ?
O6 C28 1.292(14) . ?
O7 C29 1.297(14) . ?
O8 C29 1.246(15) . ?
O9 C53 1.360(16) . ?
O10 C40 1.326(17) . ?
O11 C56 1.288(14) . ?
O12 C56 1.272(14) . ?
N1 C5 1.274(17) . ?
N1 C4 1.395(18) . ?
N2 C12 1.245(16) . ?
N2 C13 1.440(16) . ?
N3 C18 1.226(17) . ?
N3 C17 1.481(17) . ?
N4 C25 1.28(2) . ?
N4 C26 1.478(19) . ?
N5 C54 1.262(18) . ?
N5 C55 1.491(19) . ?
N6 C47 1.29(2) . ?
N6 C46 1.479(17) . ?
N7 C41 1.319(18) . ?
N7 C42 1.450(17) . ?
N8 C34 1.250(18) . ?
N8 C33 1.446(18) . ?
C1 C4 1.41(2) . ?
C1 C3 1.53(3) . ?
C1 C2 1.54(2) . ?
C1 C26 1.56(3) . ?
C2 H2A 0.9800 . ?
C2 H2B 0.9800 . ?
C2 H2C 0.9800 . ?
C3 H3A 0.9800 . ?
C3 H3B 0.9800 . ?
C3 H3C 0.9800 . ?
C4 H4 0.9500 . ?
C5 C6 1.472(18) . ?
C5 H5 0.9500 . ?
C6 C7 1.350(18) . ?
C6 C11 1.435(17) . ?
C7 C8 1.429(18) . ?
C7 H7 0.9500 . ?
C8 C9 1.398(17) . ?
C8 C27 1.412(18) . ?
C9 C10 1.348(18) . ?
C9 H9 0.9500 . ?
C10 C11 1.435(19) . ?
C10 C12 1.475(18) . ?
C12 H12 0.9500 . ?
C13 C14 1.523(19) . ?
C13 H13A 0.9900 . ?
C13 H13B 0.9900 . ?
C14 C16 1.499(19) . ?
C14 C17 1.53(2) . ?
C14 C15 1.53(2) . ?
C15 H15A 0.9800 . ?
C15 H15B 0.9800 . ?
C15 H15C 0.9800 . ?
C16 H16A 0.9800 . ?
C16 H16B 0.9800 . ?
C16 H16C 0.9800 . ?
C17 H17A 0.9900 . ?
C17 H17B 0.9900 . ?
C18 C19 1.43(2) . ?
C18 H18 0.9500 . ?
C19 C20 1.370(19) . ?
C19 C24 1.417(18) . ?
C20 C21 1.439(19) . ?
C20 H20 0.9500 . ?
C21 C22 1.367(17) . ?
C21 C28 1.421(18) . ?
C22 C23 1.342(19) . ?
C22 H22 0.9500 . ?
C23 C25 1.49(2) . ?
C23 C24 1.505(19) . ?
C25 H25 0.9500 . ?
C26 H26A 0.9900 . ?
C26 H26B 0.9900 . ?
C29 C50 1.499(19) . ?
C30 C33 1.47(2) . ?
C30 C55 1.52(3) . ?
C30 C32 1.57(2) . ?
C30 C31 1.59(3) . ?
C31 H31A 0.9800 . ?
C31 H31B 0.9800 . ?
C31 H31C 0.9800 . ?
C32 H32A 0.9800 . ?
C32 H32B 0.9800 . ?
C32 H32C 0.9800 . ?
C33 H33A 0.9900 . ?
C33 H33B 0.9900 . ?
C34 C35 1.50(2) . ?
C34 H34 0.9500 . ?
C35 C36 1.373(19) . ?
C35 C40 1.48(2) . ?
C36 C37 1.296(19) . ?
C36 H36 0.9500 . ?
C37 C38 1.478(19) . ?
C37 C56 1.483(19) . ?
C38 C39 1.369(19) . ?
C38 H38 0.9500 . ?
C39 C41 1.360(19) . ?
C39 C40 1.406(18) . ?
C41 H41 0.9500 . ?
C42 C43 1.53(2) . ?
C42 H42A 0.9900 . ?
C42 H42B 0.9900 . ?
C43 C46 1.47(2) . ?
C43 C45 1.54(2) . ?
C43 C44 1.55(2) . ?
C44 H44A 0.9800 . ?
C44 H44B 0.9800 . ?
C44 H44C 0.9800 . ?
C45 H45A 0.9800 . ?
C45 H45B 0.9800 . ?
C45 H45C 0.9800 . ?
C46 H46A 0.9900 . ?
C46 H46B 0.9900 . ?
C47 C48 1.47(2) . ?
C47 H47 0.9500 . ?
C48 C49 1.342(18) . ?
C48 C53 1.381(19) . ?
C49 C50 1.371(17) . ?
C49 H49 0.9500 . ?
C50 C51 1.41(2) . ?
C51 C52 1.332(19) . ?
C51 H51 0.9500 . ?
C52 C54 1.43(2) . ?
C52 C53 1.459(17) . ?
C54 H54 0.9500 . ?
C55 H55A 0.9900 . ?
C55 H55B 0.9900 . ?

loop_
_geom_torsion_atom_site_label_1
_geom_torsion_atom_site_label_2
_geom_torsion_atom_site_label_3
_geom_torsion_atom_site_label_4
_geom_torsion
_geom_torsion_site_symmetry_1
_geom_torsion_site_symmetry_2
_geom_torsion_site_symmetry_3
_geom_torsion_site_symmetry_4
_geom_torsion_publ_flag
C5 N1 C4 C1 133.1(19) . . . . ?
Cu1 N1 C4 C1 -49(2) . . . . ?
C3 C1 C4 N1 -54(2) . . . . ?
C2 C1 C4 N1 -173(2) . . . . ?
C26 C1 C4 N1 63(3) . . . . ?
C4 N1 C5 C6 177.4(16) . . . . ?
Cu1 N1 C5 C6 -1(2) . . . . ?
N1 C5 C6 C7 172.7(16) . . . . ?
N1 C5 C6 C11 -12(3) . . . . ?
C11 C6 C7 C8 2(2) . . . . ?
C5 C6 C7 C8 177.7(13) . . . . ?
C6 C7 C8 C9 -3(2) . . . . ?
C6 C7 C8 C27 -176.5(14) . . . . ?
C27 C8 C9 C10 174.3(14) . . . . ?
C7 C8 C9 C10 1(2) . . . . ?
C8 C9 C10 C11 2(2) . . . . ?
C8 C9 C10 C12 -178.1(13) . . . . ?
Cu2 O1 C11 C10 -9.7(19) . . . . ?
Cu1 O1 C11 C10 -167.3(10) . . . . ?
Cu2 O1 C11 C6 171.2(10) . . . . ?
Cu1 O1 C11 C6 14(2) . . . . ?
C9 C10 C11 O1 178.1(13) . . . . ?
C12 C10 C11 O1 -2(2) . . . . ?
C9 C10 C11 C6 -3(2) . . . . ?
C12 C10 C11 C6 177.4(14) . . . . ?
C7 C6 C11 O1 179.8(13) . . . . ?
C5 C6 C11 O1 5(2) . . . . ?
C7 C6 C11 C10 1(2) . . . . ?
C5 C6 C11 C10 -174.6(13) . . . . ?
C13 N2 C12 C10 -164.7(15) . . . . ?
Cu2 N2 C12 C10 13(2) . . . . ?
C9 C10 C12 N2 179.2(16) . . . . ?
C11 C10 C12 N2 -1(3) . . . . ?
C12 N2 C13 C14 -137.3(16) . . . . ?
Cu2 N2 C13 C14 45(2) . . . . ?
N2 C13 C14 C16 177.9(15) . . . . ?
N2 C13 C14 C17 -64(2) . . . . ?
N2 C13 C14 C15 58.0(18) . . . . ?
C18 N3 C17 C14 129.8(16) . . . . ?
Cu2 N3 C17 C14 -51.3(19) . . . . ?
C16 C14 C17 N3 -171.2(15) . . . . ?
C13 C14 C17 N3 69(2) . . . . ?
C15 C14 C17 N3 -53.8(18) . . . . ?
C17 N3 C18 C19 171.5(17) . . . . ?
Cu2 N3 C18 C19 -7(3) . . . . ?
N3 C18 C19 C20 176.4(17) . . . . ?
N3 C18 C19 C24 -7(3) . . . . ?
C24 C19 C20 C21 3(2) . . . . ?
C18 C19 C20 C21 179.2(14) . . . . ?
C19 C20 C21 C22 -2(2) . . . . ?
C19 C20 C21 C28 -178.4(14) . . . . ?
C28 C21 C22 C23 177.2(14) . . . . ?
C20 C21 C22 C23 1(2) . . . . ?
C21 C22 C23 C25 -179.8(15) . . . . ?
C21 C22 C23 C24 -1(3) . . . . ?
Cu1 O2 C24 C19 171.7(12) . . . . ?
Cu2 O2 C24 C19 11(2) . . . . ?
Cu1 O2 C24 C23 -5(2) . . . . ?
Cu2 O2 C24 C23 -165.7(11) . . . . ?
C20 C19 C24 O2 -178.8(16) . . . . ?
C18 C19 C24 O2 5(3) . . . . ?
C20 C19 C24 C23 -2(2) . . . . ?
C18 C19 C24 C23 -178.1(14) . . . . ?
C22 C23 C24 O2 177.9(15) . . . . ?
C25 C23 C24 O2 -3(3) . . . . ?
C22 C23 C24 C19 1(2) . . . . ?
C25 C23 C24 C19 179.9(16) . . . . ?
C26 N4 C25 C23 -160(2) . . . . ?
Cu1 N4 C25 C23 16(3) . . . . ?
C22 C23 C25 N4 175.9(19) . . . . ?
C24 C23 C25 N4 -3(3) . . . . ?
C25 N4 C26 C1 -137(2) . . . . ?
Cu1 N4 C26 C1 46(3) . . . . ?
C4 C1 C26 N4 -59(3) . . . . ?
C3 C1 C26 N4 58(2) . . . . ?
C2 C1 C26 N4 171(2) . . . . ?
In1 O4 C27 O3 0.7(13) 8_554 . . . ?
In1 O4 C27 C8 -177.3(12) 8_554 . . . ?
In1 O3 C27 O4 -0.7(13) 8_554 . . . ?
In1 O3 C27 C8 177.3(12) 8_554 . . . ?
C9 C8 C27 O4 7(2) . . . . ?
C7 C8 C27 O4 179.9(13) . . . . ?
C9 C8 C27 O3 -171.2(13) . . . . ?
C7 C8 C27 O3 2(2) . . . . ?
In1 O5 C28 O6 -0.9(13) . . . . ?
In1 O5 C28 C21 -179.6(11) . . . . ?
In1 O6 C28 O5 0.9(13) . . . . ?
In1 O6 C28 C21 179.5(11) . . . . ?
C22 C21 C28 O5 7(2) . . . . ?
C20 C21 C28 O5 -177.3(13) . . . . ?
C22 C21 C28 O6 -171.6(13) . . . . ?
C20 C21 C28 O6 4(2) . . . . ?
In1 O8 C29 O7 -4.7(13) . . . . ?
In1 O8 C29 C50 176.0(12) . . . . ?
In1 O7 C29 O8 4.7(13) . . . . ?
In1 O7 C29 C50 -176.0(11) . . . . ?
C34 N8 C33 C30 129(2) . . . . ?
Cu3 N8 C33 C30 -40(3) . . . . ?
C55 C30 C33 N8 61(3) . . . . ?
C32 C30 C33 N8 179.3(18) . . . . ?
C31 C30 C33 N8 -61(2) . . . . ?
C33 N8 C34 C35 175.7(16) . . . . ?
Cu3 N8 C34 C35 -16(2) . . . . ?
N8 C34 C35 C36 -179.9(17) . . . . ?
N8 C34 C35 C40 -4(3) . . . . ?
C40 C35 C36 C37 -3(2) . . . . ?
C34 C35 C36 C37 173.5(16) . . . . ?
C35 C36 C37 C38 -1(3) . . . . ?
C35 C36 C37 C56 -178.0(15) . . . . ?
C36 C37 C38 C39 3(2) . . . . ?
C56 C37 C38 C39 -179.8(13) . . . . ?
C37 C38 C39 C41 -178.5(13) . . . . ?
C37 C38 C39 C40 -1(2) . . . . ?
Cu3 O10 C40 C39 -165.7(11) . . . . ?
Cu4 O10 C40 C39 -26(2) . . . . ?
Cu3 O10 C40 C35 23(2) . . . . ?
Cu4 O10 C40 C35 162.1(10) . . . . ?
C41 C39 C40 O10 3(2) . . . . ?
C38 C39 C40 O10 -174.3(14) . . . . ?
C41 C39 C40 C35 174.4(14) . . . . ?
C38 C39 C40 C35 -3(2) . . . . ?
C36 C35 C40 O10 176.5(13) . . . . ?
C34 C35 C40 O10 0(2) . . . . ?
C36 C35 C40 C39 5(2) . . . . ?
C34 C35 C40 C39 -171.4(14) . . . . ?
C42 N7 C41 C39 -175.8(16) . . . . ?
Cu4 N7 C41 C39 12(2) . . . . ?
C38 C39 C41 N7 -177.1(15) . . . . ?
C40 C39 C41 N7 5(3) . . . . ?
C41 N7 C42 C43 -124.6(15) . . . . ?
Cu4 N7 C42 C43 47.6(19) . . . . ?
N7 C42 C43 C46 -66.6(19) . . . . ?
N7 C42 C43 C45 172.4(15) . . . . ?
N7 C42 C43 C44 57.8(17) . . . . ?
C42 C43 C46 N6 63(2) . . . . ?
C45 C43 C46 N6 -174.3(16) . . . . ?
C44 C43 C46 N6 -59(2) . . . . ?
C47 N6 C46 C43 131.6(18) . . . . ?
Cu4 N6 C46 C43 -43(2) . . . . ?
C46 N6 C47 C48 173.9(17) . . . . ?
Cu4 N6 C47 C48 -12(3) . . . . ?
N6 C47 C48 C49 175.0(18) . . . . ?
N6 C47 C48 C53 -7(3) . . . . ?
C53 C48 C49 C50 -5(2) . . . . ?
C47 C48 C49 C50 172.6(15) . . . . ?
C48 C49 C50 C51 1(2) . . . . ?
C48 C49 C50 C29 -176.1(13) . . . . ?
O8 C29 C50 C49 -8(2) . . . . ?
O7 C29 C50 C49 172.6(13) . . . . ?
O8 C29 C50 C51 174.8(13) . . . . ?
O7 C29 C50 C51 -4(2) . . . . ?
C49 C50 C51 C52 3(2) . . . . ?
C29 C50 C51 C52 -179.6(14) . . . . ?
C50 C51 C52 C54 -176.6(14) . . . . ?
C50 C51 C52 C53 -3(2) . . . . ?
Cu4 O9 C53 C48 20(2) . . . . ?
Cu3 O9 C53 C48 160.5(10) . . . . ?
Cu4 O9 C53 C52 -165.0(11) . . . . ?
Cu3 O9 C53 C52 -24.4(18) . . . . ?
C49 C48 C53 O9 -179.2(13) . . . . ?
C47 C48 C53 O9 3(2) . . . . ?
C49 C48 C53 C52 6(2) . . . . ?
C47 C48 C53 C52 -172.3(15) . . . . ?
C51 C52 C53 O9 -176.6(14) . . . . ?
C54 C52 C53 O9 -4(2) . . . . ?
C51 C52 C53 C48 -1(2) . . . . ?
C54 C52 C53 C48 171.7(15) . . . . ?
C55 N5 C54 C52 -179.7(17) . . . . ?
Cu3 N5 C54 C52 -4(3) . . . . ?
C51 C52 C54 N5 -166.8(17) . . . . ?
C53 C52 C54 N5 20(3) . . . . ?
C54 N5 C55 C30 -133.2(18) . . . . ?
Cu3 N5 C55 C30 51(2) . . . . ?
C33 C30 C55 N5 -66(2) . . . . ?
C32 C30 C55 N5 173.3(17) . . . . ?
C31 C30 C55 N5 56(2) . . . . ?
In1 O12 C56 O11 7.0(14) 16_454 . . . ?
In1 O12 C56 C37 -170.9(12) 16_454 . . . ?
In1 O11 C56 O12 -6.8(13) 16_454 . . . ?
In1 O11 C56 C37 171.2(11) 16_454 . . . ?
C36 C37 C56 O12 173.7(15) . . . . ?
C38 C37 C56 O12 -3(2) . . . . ?
C36 C37 C56 O11 -4(2) . . . . ?
C38 C37 C56 O11 178.8(12) . . . . ?
